data_4086701
loop_
_publ_author_name
'Spisak, Sarah N.'
'Li, Jingbai'
'Rogachev, Andrey Yu.'
'Wei, Zheng'
'Papaianina, Olena'
'Amsharov, Konstantin'
'Rybalchenko, Alexey V.'
'Goryunkov, Alexey A.'
'Petrukhina, Marina A.'

_publ_section_title
;
 From Corannulene to Indacenopicene: Effect of Carbon Framework Topology
 on Aromaticity and Reduction Limits
;
_journal_issue 18
_journal_name_full Organometallics
_journal_page_first 3105
_journal_paper_doi 10.1021/acs.organomet.6b00395
_journal_volume 35
_journal_year 2016
_chemical_formula_moiety 'C88 H96 O18 Rb4, C4 H8 O'
_chemical_formula_sum 'C92 H104 O19 Rb4'
_chemical_formula_weight 1855.63
_chemical_name_systematic
; 
 ? 
;
_space_group_crystal_system triclinic
_space_group_IT_number 2
_space_group_name_Hall '-P 1'
_space_group_name_H-M_alt 'P -1'
_symmetry_space_group_name_Hall '-P 1'
_symmetry_space_group_name_H-M 'P -1'
_atom_sites_solution_hydrogens geom
_atom_sites_solution_primary direct
_atom_sites_solution_secondary difmap
_audit_creation_method SHELXL-97
_cell_angle_alpha 89.264(2)
_cell_angle_beta 88.812(2)
_cell_angle_gamma 86.356(2)
_cell_formula_units_Z 2
_cell_length_a 11.1538(4)
_cell_length_b 18.6855(7)
_cell_length_c 20.8179(7)
_cell_measurement_reflns_used 9163
_cell_measurement_temperature 100(2)
_cell_measurement_theta_max 74.38
_cell_measurement_theta_min 4.25
_cell_volume 4328.8(3)
_computing_cell_refinement 'SAINT V.8.34 (Bruker AXS Inc., 2013)'
_computing_data_collection 'APEX2 v.2014.11-0 (Bruker AXS Inc., 2014)'
_computing_data_reduction 'SAINT V.8.34 (Bruker AXS Inc., 2013)'
_computing_molecular_graphics 'SHELXP-93 (Sheldrick, 1993)'
_computing_publication_material 'SHELXCIF-93 (Sheldrick, 1993)'
_computing_structure_refinement 'SHELXL-97 (Sheldrick, 1997)'
_computing_structure_solution 'SHELXS-97 (Sheldrick, 1990)'
_diffrn_ambient_temperature 100(2)
_diffrn_measured_fraction_theta_full 0.993
_diffrn_measured_fraction_theta_max 0.993
_diffrn_measurement_device_type 'Bruker D8 Venture PHOTON 100 CMOS'
_diffrn_measurement_method 'omega and phi scans'
_diffrn_radiation_monochromator mirrors
_diffrn_radiation_source 'INCOATEC ImuS micro-focus source'
_diffrn_radiation_type CuK\a
_diffrn_radiation_wavelength 1.54178
_diffrn_reflns_av_R_equivalents 0.0840
_diffrn_reflns_av_sigmaI/netI 0.0622
_diffrn_reflns_limit_h_max 13
_diffrn_reflns_limit_h_min -12
_diffrn_reflns_limit_k_max 23
_diffrn_reflns_limit_k_min -22
_diffrn_reflns_limit_l_max 26
_diffrn_reflns_limit_l_min -25
_diffrn_reflns_number 82735
_diffrn_reflns_theta_full 74.95
_diffrn_reflns_theta_max 74.95
_diffrn_reflns_theta_min 2.37
_exptl_absorpt_coefficient_mu 3.387
_exptl_absorpt_correction_T_max 0.9052
_exptl_absorpt_correction_T_min 0.6485
_exptl_absorpt_correction_type multi-scan
_exptl_absorpt_process_details 'SADABS V2012/1 (Bruker AXS Inc.)'
_exptl_crystal_colour brown
_exptl_crystal_density_diffrn 1.424
_exptl_crystal_density_meas ?
_exptl_crystal_density_method none
_exptl_crystal_description plate
_exptl_crystal_F_000 1912
_exptl_crystal_size_max 0.14
_exptl_crystal_size_mid 0.04
_exptl_crystal_size_min 0.03
_refine_diff_density_max 1.212
_refine_diff_density_min -0.799
_refine_diff_density_rms 0.094
_refine_ls_extinction_coef noref
_refine_ls_extinction_method none
_refine_ls_goodness_of_fit_ref 1.050
_refine_ls_hydrogen_treatment constr
_refine_ls_matrix_type full
_refine_ls_number_parameters 1198
_refine_ls_number_reflns 16789
_refine_ls_number_restraints 900
_refine_ls_restrained_S_all 1.027
_refine_ls_R_factor_all 0.0839
_refine_ls_R_factor_gt 0.0598
_refine_ls_shift/su_max 0.001
_refine_ls_shift/su_mean 0.000
_refine_ls_structure_factor_coef Fsqd
_refine_ls_weighting_details 'calc w=1/[\s^2^(Fo^2^)+(0.0547P)^2^+7.0225P] where P=(Fo^2^+2Fc^2^)/3'
_refine_ls_weighting_scheme calc
_refine_ls_wR_factor_gt 0.1336
_refine_ls_wR_factor_ref 0.1452
_reflns_number_gt 12509
_reflns_number_total 16789
_reflns_threshold_expression >2sigma(I)
_cod_data_source_file om6b00395_si_002.cif
_cod_data_source_block 3
_cod_depositor_comments
;
The following automatic conversions were performed:

'_exptl_crystal_density_meas' value 'not measured' was changed to '?'
- the value is perceived as not measured.

Automatic conversion script
Id: cif_fix_values 4268 2015-11-12 08:31:59Z antanas 
;
_cod_database_code 4086701
_platon_squeeze_void_probe_radius 1.20

loop_
_symmetry_equiv_pos_as_xyz
'x, y, z'
'-x, -y, -z'

loop_
_atom_site_label
_atom_site_type_symbol
_atom_site_fract_x
_atom_site_fract_y
_atom_site_fract_z
_atom_site_U_iso_or_equiv
_atom_site_adp_type
_atom_site_occupancy
_atom_site_symmetry_multiplicity
_atom_site_calc_flag
_atom_site_refinement_flags
_atom_site_disorder_assembly
_atom_site_disorder_group
Rb1 Rb 0.60505(4) 0.17711(2) 0.71876(2) 0.03960(11) Uani 1 1 d . . .
Rb2 Rb 0.39860(4) 0.33801(2) 0.77901(2) 0.04144(12) Uani 1 1 d . . .
Rb3 Rb 0.87987(3) -0.104981(19) 0.694719(17) 0.03231(10) Uani 1 1 d . . .
Rb4 Rb 0.14318(5) 0.62892(2) 0.80091(2) 0.05373(14) Uani 1 1 d . . .
O1 O 0.9787(3) -0.08231(16) 0.56764(13) 0.0428(7) Uani 1 1 d . . .
O2 O 0.7971(3) -0.18192(17) 0.58363(15) 0.0472(8) Uani 1 1 d . . .
O3 O 0.7081(3) -0.21310(16) 0.70752(16) 0.0490(8) Uani 1 1 d . . .
O4 O 0.8799(3) -0.20474(17) 0.80653(15) 0.0467(7) Uani 1 1 d . . .
O5 O 1.0432(3) -0.09450(16) 0.79916(14) 0.0428(7) Uani 1 1 d . . .
O6 O 1.1304(3) -0.05881(15) 0.67297(14) 0.0386(6) Uani 1 1 d . . .
O7 O 0.3406(3) 0.1535(2) 0.71104(16) 0.0582(9) Uani 1 1 d . . .
O8 O 0.5765(3) 0.33021(18) 0.66676(17) 0.0571(9) Uani 1 1 d . . .
O9 O 0.6610(3) 0.36238(19) 0.79012(19) 0.0618(9) Uani 1 1 d . . .
O10 O 0.6683(3) 0.22294(18) 0.84788(16) 0.0543(9) Uani 1 1 d . . .
O11 O 0.4319(3) 0.18449(16) 0.83238(14) 0.0436(7) Uani 1 1 d . . .
O12 O 0.3385(4) 0.2892(2) 0.65027(17) 0.0644(10) Uani 1 1 d . . .
C1 C 0.7852(3) 0.0618(2) 0.67226(18) 0.0306(8) Uani 1 1 d . . .
C2 C 0.7586(3) 0.1322(2) 0.57751(18) 0.0324(8) Uani 1 1 d . . .
C3 C 0.8251(3) 0.1147(2) 0.63359(18) 0.0311(8) Uani 1 1 d . . .
C4 C 0.6123(4) 0.0436(2) 0.59879(19) 0.0341(9) Uani 1 1 d . . .
C5 C 0.5667(4) -0.0484(2) 0.8286(2) 0.0429(10) Uani 1 1 d . . .
H5 H 0.5422 -0.0668 0.8692 0.051 Uiso 1 1 calc R . .
C6 C 0.6738(4) -0.0131(2) 0.8251(2) 0.0380(9) Uani 1 1 d . . .
H6 H 0.7186 -0.0067 0.8627 0.046 Uiso 1 1 calc R . .
C7 C 0.9300(3) 0.1624(2) 0.7203(2) 0.0357(9) Uani 1 1 d . . .
H7 H 0.9832 0.1949 0.7370 0.043 Uiso 1 1 calc R . .
C8 C 0.6538(4) 0.0997(2) 0.55769(18) 0.0336(9) Uani 1 1 d . . .
C9 C 0.6826(3) 0.0272(2) 0.65480(19) 0.0319(8) Uani 1 1 d . . .
C10 C 0.8951(3) 0.1707(2) 0.65306(19) 0.0338(9) Uani 1 1 d . . .
C11 C 0.8888(4) 0.1093(2) 0.76054(19) 0.0347(9) Uani 1 1 d . . .
H11 H 0.9148 0.1071 0.8037 0.042 Uiso 1 1 calc R . .
C12 C 0.8779(4) 0.2256(2) 0.60358(19) 0.0348(9) Uani 1 1 d . . .
C13 C 0.7929(4) 0.1995(2) 0.55888(18) 0.0333(8) Uani 1 1 d . . .
C14 C 0.8077(3) 0.0566(2) 0.73968(19) 0.0319(8) Uani 1 1 d . . .
C15 C 0.5002(4) 0.0083(2) 0.6016(2) 0.0364(9) Uani 1 1 d . . .
H15 H 0.4498 0.0117 0.5654 0.044 Uiso 1 1 calc R . .
C16 C 0.6398(3) -0.00322(19) 0.71125(19) 0.0323(8) Uani 1 1 d . . .
C17 C 0.7144(4) 0.0129(2) 0.76529(19) 0.0335(9) Uani 1 1 d . . .
C18 C 0.4639(4) -0.0299(2) 0.6544(2) 0.0412(10) Uani 1 1 d . . .
H18 H 0.3931 -0.0552 0.6514 0.049 Uiso 1 1 calc R . .
C19 C 0.4931(4) -0.0582(2) 0.7757(2) 0.0427(10) Uani 1 1 d . . .
H19 H 0.4201 -0.0813 0.7814 0.051 Uiso 1 1 calc R . .
C20 C 0.5278(4) -0.0339(2) 0.7148(2) 0.0366(9) Uani 1 1 d . . .
C21 C 0.7342(4) 0.2392(2) 0.5095(2) 0.0398(10) Uani 1 1 d . . .
C22 C 0.8630(4) 0.3336(2) 0.5371(2) 0.0468(11) Uani 1 1 d . . .
H22 H 0.8906 0.3797 0.5275 0.056 Uiso 1 1 calc R . .
C23 C 0.7735(4) 0.3078(2) 0.4983(2) 0.0468(11) Uani 1 1 d . . .
H23 H 0.7401 0.3370 0.4646 0.056 Uiso 1 1 calc R . .
C24 C 0.5963(4) 0.1394(2) 0.5053(2) 0.0395(10) Uani 1 1 d . . .
H24 H 0.5282 0.1209 0.4863 0.047 Uiso 1 1 calc R . .
C25 C 0.6363(4) 0.2028(2) 0.4820(2) 0.0404(10) Uani 1 1 d . . .
H25 H 0.5976 0.2243 0.4457 0.049 Uiso 1 1 calc R . .
C26 C 0.9131(4) 0.2952(2) 0.5889(2) 0.0422(10) Uani 1 1 d . . .
H26 H 0.9712 0.3159 0.6144 0.051 Uiso 1 1 calc R . .
C27 C 0.1113(4) 0.4050(2) 0.7309(2) 0.0434(10) Uani 1 1 d U . .
H27 H 0.0878 0.4075 0.6873 0.052 Uiso 1 1 calc R . .
C28 C 0.0679(4) 0.3526(2) 0.7703(2) 0.0443(10) Uani 1 1 d U . .
H28 H 0.0154 0.3202 0.7528 0.053 Uiso 1 1 calc R . .
C29 C 0.2268(4) 0.3782(3) 0.9170(2) 0.0558(12) Uani 1 1 d U . .
C30 C 0.1675(4) 0.3988(2) 0.8596(2) 0.0450(10) Uani 1 1 d U . .
C31 C 0.1933(4) 0.4576(2) 0.7541(2) 0.0465(10) Uani 1 1 d U . .
C32 C 0.0985(4) 0.3445(2) 0.8373(2) 0.0447(10) Uani 1 1 d U . .
C33 C 0.2097(4) 0.4511(2) 0.8215(2) 0.0470(10) Uani 1 1 d U . .
C34 C 0.3781(5) 0.4633(3) 0.9010(3) 0.0655(13) Uani 1 1 d U . .
C35 C 0.3334(5) 0.4080(3) 0.9390(3) 0.0623(13) Uani 1 1 d U . .
C36 C 0.1918(5) 0.3107(3) 0.9329(2) 0.0566(12) Uani 1 1 d U . .
C37 C 0.3319(6) 0.5281(3) 0.6712(4) 0.0764(17) Uani 1 1 d U . .
H37 H 0.2902 0.5234 0.6323 0.092 Uiso 1 1 calc R . .
C38 C 0.3123(4) 0.4835(2) 0.8424(3) 0.0555(12) Uani 1 1 d U . .
C39 C 0.1089(4) 0.2868(3) 0.8858(2) 0.0528(11) Uani 1 1 d U . .
C40 C 0.2877(5) 0.5005(2) 0.7304(3) 0.0567(12) Uani 1 1 d U . .
C41 C 0.2471(5) 0.2661(4) 0.9811(3) 0.0656(13) Uani 1 1 d U . .
C42 C 0.4405(6) 0.5629(3) 0.6727(4) 0.092(2) Uani 1 1 d U . .
H42 H 0.4683 0.5837 0.6338 0.111 Uiso 1 1 calc R . .
C43 C 0.5320(5) 0.5353(3) 0.8503(4) 0.0853(19) Uani 1 1 d U . .
H43 H 0.6037 0.5592 0.8559 0.102 Uiso 1 1 calc R . .
C44 C 0.3614(5) 0.5142(2) 0.7873(3) 0.0653(13) Uani 1 1 d U . .
C45 C 0.5112(6) 0.5691(3) 0.7278(5) 0.096(2) Uani 1 1 d U . .
H45 H 0.5854 0.5912 0.7240 0.115 Uiso 1 1 calc R . .
C46 C 0.2100(5) 0.1982(3) 0.9867(3) 0.0672(14) Uani 1 1 d U . .
H46 H 0.2434 0.1667 1.0188 0.081 Uiso 1 1 calc R . .
C47 C 0.4907(5) 0.4965(3) 0.9005(4) 0.0826(18) Uani 1 1 d U . .
H47 H 0.5389 0.4909 0.9375 0.099 Uiso 1 1 calc R . .
C48 C 0.0740(5) 0.2167(3) 0.8963(3) 0.0626(13) Uani 1 1 d U . .
H48 H 0.0163 0.1978 0.8693 0.075 Uiso 1 1 calc R . .
C49 C 0.4737(5) 0.5433(3) 0.7873(4) 0.0796(16) Uani 1 1 d U . .
C50 C 0.1237(5) 0.1746(4) 0.9461(3) 0.0706(15) Uani 1 1 d U . .
H50 H 0.0974 0.1276 0.9525 0.085 Uiso 1 1 calc R . .
C51 C 0.3866(5) 0.3641(4) 0.9921(3) 0.0693(15) Uani 1 1 d U . .
H51 H 0.4531 0.3808 1.0139 0.083 Uiso 1 1 calc R . .
C52 C 0.3432(6) 0.3004(4) 1.0105(3) 0.0751(16) Uani 1 1 d U . .
H52 H 0.3799 0.2764 1.0463 0.090 Uiso 1 1 calc R . .
C53 C 1.1237(4) -0.0150(2) 0.6160(2) 0.0420(10) Uani 1 1 d . . .
H53A H 1.2006 0.0077 0.6083 0.050 Uiso 1 1 calc R . .
H53B H 1.0590 0.0234 0.6210 0.050 Uiso 1 1 calc R . .
C54 C 1.0982(4) -0.0613(2) 0.5605(2) 0.0447(10) Uani 1 1 d . . .
H54A H 1.1078 -0.0345 0.5196 0.054 Uiso 1 1 calc R . .
H54B H 1.1551 -0.1042 0.5598 0.054 Uiso 1 1 calc R . .
C55 C 0.9457(5) -0.1285(3) 0.5184(2) 0.0503(12) Uani 1 1 d . . .
H55A H 0.9936 -0.1749 0.5211 0.060 Uiso 1 1 calc R . .
H55B H 0.9607 -0.1066 0.4757 0.060 Uiso 1 1 calc R . .
C56 C 0.8137(5) -0.1402(3) 0.5276(2) 0.0542(13) Uani 1 1 d . . .
H56A H 0.7674 -0.0935 0.5316 0.065 Uiso 1 1 calc R . .
H56B H 0.7842 -0.1652 0.4899 0.065 Uiso 1 1 calc R . .
C57 C 0.6746(4) -0.1945(3) 0.5964(3) 0.0545(13) Uani 1 1 d . . .
H57A H 0.6392 -0.2149 0.5580 0.065 Uiso 1 1 calc R . .
H57B H 0.6289 -0.1488 0.6066 0.065 Uiso 1 1 calc R . .
C58 C 0.6672(4) -0.2452(3) 0.6513(3) 0.0576(14) Uani 1 1 d . . .
H58A H 0.5830 -0.2580 0.6581 0.069 Uiso 1 1 calc R . .
H58B H 0.7172 -0.2897 0.6421 0.069 Uiso 1 1 calc R . .
C59 C 0.7180(4) -0.2615(3) 0.7606(3) 0.0550(13) Uani 1 1 d . . .
H59A H 0.7756 -0.3022 0.7497 0.066 Uiso 1 1 calc R . .
H59B H 0.6389 -0.2808 0.7703 0.066 Uiso 1 1 calc R . .
C60 C 0.7596(4) -0.2244(3) 0.8177(3) 0.0523(12) Uani 1 1 d . . .
H60A H 0.7063 -0.1810 0.8262 0.063 Uiso 1 1 calc R . .
H60B H 0.7563 -0.2565 0.8558 0.063 Uiso 1 1 calc R . .
C61 C 0.9256(5) -0.1723(3) 0.8613(2) 0.0504(12) Uani 1 1 d . . .
H61A H 0.9283 -0.2069 0.8977 0.061 Uiso 1 1 calc R . .
H61B H 0.8720 -0.1303 0.8738 0.061 Uiso 1 1 calc R . .
C62 C 1.0473(4) -0.1494(3) 0.8469(2) 0.0505(12) Uani 1 1 d . . .
H62A H 1.0823 -0.1314 0.8864 0.061 Uiso 1 1 calc R . .
H62B H 1.0994 -0.1908 0.8316 0.061 Uiso 1 1 calc R . .
C63 C 1.1575(4) -0.0678(3) 0.7852(2) 0.0464(11) Uani 1 1 d . . .
H63A H 1.2167 -0.1083 0.7762 0.056 Uiso 1 1 calc R . .
H63B H 1.1847 -0.0420 0.8229 0.056 Uiso 1 1 calc R . .
C64 C 1.1503(4) -0.0185(2) 0.7288(2) 0.0426(10) Uani 1 1 d . . .
H64A H 1.0837 0.0184 0.7352 0.051 Uiso 1 1 calc R . .
H64B H 1.2261 0.0060 0.7236 0.051 Uiso 1 1 calc R . .
C65 C 0.7237(6) 0.3483(3) 0.8478(3) 0.0762(19) Uani 1 1 d . . .
H65A H 0.6709 0.3630 0.8847 0.091 Uiso 1 1 calc R . .
H65B H 0.7947 0.3775 0.8481 0.091 Uiso 1 1 calc R . .
C66 C 0.7646(5) 0.2702(3) 0.8556(3) 0.0612(14) Uani 1 1 d . . .
H66A H 0.8291 0.2580 0.8236 0.073 Uiso 1 1 calc R . .
H66B H 0.7986 0.2624 0.8989 0.073 Uiso 1 1 calc R . .
C67 C 0.5828(5) 0.2241(3) 0.8994(2) 0.0577(14) Uani 1 1 d . . .
H67A H 0.5379 0.2715 0.9013 0.069 Uiso 1 1 calc R . .
H67B H 0.6239 0.2153 0.9407 0.069 Uiso 1 1 calc R . .
C68 C 0.4993(5) 0.1673(3) 0.8884(2) 0.0522(12) Uani 1 1 d . . .
H68A H 0.5453 0.1207 0.8828 0.063 Uiso 1 1 calc R . .
H68B H 0.4443 0.1633 0.9260 0.063 Uiso 1 1 calc R . .
C69 C 0.3443(4) 0.1336(3) 0.8227(2) 0.0483(11) Uani 1 1 d . . .
H69A H 0.2938 0.1290 0.8620 0.058 Uiso 1 1 calc R . .
H69B H 0.3845 0.0860 0.8132 0.058 Uiso 1 1 calc R . .
C70 C 0.2681(4) 0.1587(3) 0.7678(2) 0.0504(12) Uani 1 1 d . . .
H70A H 0.1988 0.1284 0.7643 0.060 Uiso 1 1 calc R . .
H70B H 0.2371 0.2089 0.7743 0.060 Uiso 1 1 calc R . .
C71 C 0.2767(6) 0.1665(3) 0.6532(3) 0.0714(16) Uani 1 1 d . . .
H71A H 0.2043 0.1384 0.6542 0.086 Uiso 1 1 calc R . .
H71B H 0.3282 0.1500 0.6163 0.086 Uiso 1 1 calc R . .
C72 C 0.2409(5) 0.2415(3) 0.6445(3) 0.0683(16) Uani 1 1 d . . .
H72A H 0.1775 0.2552 0.6769 0.082 Uiso 1 1 calc R . .
H72B H 0.2056 0.2486 0.6015 0.082 Uiso 1 1 calc R . .
C73 C 0.4230(6) 0.2855(3) 0.6013(3) 0.0735(18) Uani 1 1 d . . .
H73A H 0.3828 0.2911 0.5594 0.088 Uiso 1 1 calc R . .
H73B H 0.4678 0.2380 0.6023 0.088 Uiso 1 1 calc R . .
C74 C 0.5092(6) 0.3442(4) 0.6089(3) 0.0752(19) Uani 1 1 d . . .
H74A H 0.5648 0.3452 0.5712 0.090 Uiso 1 1 calc R . .
H74B H 0.4640 0.3914 0.6116 0.090 Uiso 1 1 calc R . .
C75 C 0.6603(5) 0.3827(3) 0.6769(3) 0.0683(16) Uani 1 1 d . . .
H75A H 0.6173 0.4297 0.6853 0.082 Uiso 1 1 calc R . .
H75B H 0.7122 0.3876 0.6381 0.082 Uiso 1 1 calc R . .
C76 C 0.7358(5) 0.3602(3) 0.7333(3) 0.0692(17) Uani 1 1 d . . .
H76A H 0.7722 0.3110 0.7270 0.083 Uiso 1 1 calc R . .
H76B H 0.8014 0.3930 0.7377 0.083 Uiso 1 1 calc R . .
O13 O 0.2754(10) 0.7545(7) 0.7519(4) 0.035(2) Uani 0.60 1 d PDU A 1
O14 O 0.3255(8) 0.7024(5) 0.8753(3) 0.0523(18) Uani 0.60 1 d PDU A 1
O15 O 0.1291(8) 0.6471(4) 0.9442(4) 0.066(2) Uani 0.60 1 d PDU A 1
O16 O -0.0353(6) 0.5681(3) 0.8761(4) 0.0653(16) Uani 0.60 1 d PDU A 1
O17 O -0.0684(6) 0.6059(4) 0.7458(4) 0.0559(17) Uani 0.60 1 d PDU A 1
O18 O 0.1092(12) 0.6823(8) 0.6776(5) 0.043(2) Uani 0.60 1 d PDU A 1
C81 C 0.2724(14) 0.7570(12) 0.6834(5) 0.044(3) Uani 0.60 1 d PDU A 1
H81A H 0.3244 0.7171 0.6652 0.052 Uiso 0.60 1 calc PR A 1
H81B H 0.3022 0.8028 0.6672 0.052 Uiso 0.60 1 calc PR A 1
C82 C 0.1443(15) 0.7508(9) 0.6637(9) 0.053(3) Uani 0.60 1 d PDU A 1
H82A H 0.0910 0.7865 0.6869 0.064 Uiso 0.60 1 calc PR A 1
H82B H 0.1373 0.7608 0.6170 0.064 Uiso 0.60 1 calc PR A 1
C83 C 0.3931(9) 0.7506(8) 0.7755(5) 0.048(2) Uani 0.60 1 d PDU A 1
H83A H 0.4397 0.7888 0.7556 0.058 Uiso 0.60 1 calc PR A 1
H83B H 0.4345 0.7036 0.7655 0.058 Uiso 0.60 1 calc PR A 1
C84 C 0.3830(10) 0.7604(6) 0.8471(5) 0.053(2) Uani 0.60 1 d PDU A 1
H84A H 0.4640 0.7628 0.8651 0.063 Uiso 0.60 1 calc PR A 1
H84B H 0.3361 0.8059 0.8568 0.063 Uiso 0.60 1 calc PR A 1
C85 C 0.3108(11) 0.7084(5) 0.9416(4) 0.067(2) Uani 0.60 1 d PDU A 1
H85A H 0.2620 0.7530 0.9521 0.080 Uiso 0.60 1 calc PR A 1
H85B H 0.3902 0.7105 0.9617 0.080 Uiso 0.60 1 calc PR A 1
C86 C 0.2487(12) 0.6442(6) 0.9671(4) 0.070(2) Uani 0.60 1 d PDU A 1
H86A H 0.2930 0.5995 0.9525 0.084 Uiso 0.60 1 calc PR A 1
H86B H 0.2474 0.6442 1.0146 0.084 Uiso 0.60 1 calc PR A 1
C87 C 0.0641(12) 0.5927(6) 0.9729(5) 0.079(3) Uani 0.60 1 d PDU A 1
H87A H 0.0503 0.6025 1.0192 0.095 Uiso 0.60 1 calc PR A 1
H87B H 0.1100 0.5458 0.9687 0.095 Uiso 0.60 1 calc PR A 1
C88 C -0.0569(12) 0.5906(7) 0.9391(7) 0.076(3) Uani 0.60 1 d PDU A 1
H88A H -0.1085 0.5570 0.9621 0.091 Uiso 0.60 1 calc PR A 1
H88B H -0.0991 0.6388 0.9392 0.091 Uiso 0.60 1 calc PR A 1
C89 C -0.1442(9) 0.5604(6) 0.8425(8) 0.074(3) Uani 0.60 1 d PDU A 1
H89A H -0.1954 0.6056 0.8447 0.088 Uiso 0.60 1 calc PR A 1
H89B H -0.1892 0.5218 0.8628 0.088 Uiso 0.60 1 calc PR A 1
C90 C -0.1157(9) 0.5427(5) 0.7745(7) 0.067(3) Uani 0.60 1 d PDU A 1
H90A H -0.0555 0.5016 0.7717 0.080 Uiso 0.60 1 calc PR A 1
H90B H -0.1890 0.5302 0.7522 0.080 Uiso 0.60 1 calc PR A 1
C91 C -0.0431(12) 0.5991(7) 0.6802(7) 0.068(3) Uani 0.60 1 d PDU A 1
H91A H -0.1151 0.5844 0.6581 0.081 Uiso 0.60 1 calc PR A 1
H91B H 0.0226 0.5617 0.6733 0.081 Uiso 0.60 1 calc PR A 1
C92 C -0.0065(11) 0.6695(8) 0.6527(7) 0.060(3) Uani 0.60 1 d PDU A 1
H92A H -0.0023 0.6675 0.6052 0.072 Uiso 0.60 1 calc PR A 1
H92B H -0.0660 0.7087 0.6654 0.072 Uiso 0.60 1 calc PR A 1
O13X O 0.2637(16) 0.7554(13) 0.7685(7) 0.057(4) Uani 0.40 1 d PDU A 2
O14X O 0.2686(14) 0.6868(7) 0.8875(6) 0.076(4) Uani 0.40 1 d PDU A 2
O15X O 0.0524(12) 0.6252(6) 0.9270(5) 0.078(3) Uani 0.40 1 d PDU A 2
O16X O -0.0810(12) 0.5567(6) 0.8340(7) 0.077(3) Uani 0.40 1 d PDU A 2
O17X O -0.0708(11) 0.6122(6) 0.7085(6) 0.051(3) Uani 0.40 1 d PDU A 2
O18X O 0.1245(19) 0.6956(13) 0.6696(8) 0.050(4) Uani 0.40 1 d PDU A 2
C81X C 0.2896(19) 0.7571(17) 0.7010(10) 0.057(5) Uani 0.40 1 d PDU A 2
H81C H 0.3391 0.7134 0.6886 0.069 Uiso 0.40 1 calc PR A 2
H81D H 0.3357 0.7993 0.6901 0.069 Uiso 0.40 1 calc PR A 2
C82X C 0.175(2) 0.7612(13) 0.6646(13) 0.049(5) Uani 0.40 1 d PDU A 2
H82C H 0.1182 0.7992 0.6827 0.059 Uiso 0.40 1 calc PR A 2
H82D H 0.1907 0.7731 0.6189 0.059 Uiso 0.40 1 calc PR A 2
C83X C 0.3731(16) 0.7422(13) 0.8018(8) 0.068(4) Uani 0.40 1 d PDU A 2
H83C H 0.4289 0.7800 0.7914 0.082 Uiso 0.40 1 calc PR A 2
H83D H 0.4124 0.6952 0.7895 0.082 Uiso 0.40 1 calc PR A 2
C84X C 0.3408(18) 0.7425(10) 0.8714(8) 0.070(4) Uani 0.40 1 d PDU A 2
H84C H 0.4150 0.7377 0.8967 0.084 Uiso 0.40 1 calc PR A 2
H84D H 0.2977 0.7888 0.8823 0.084 Uiso 0.40 1 calc PR A 2
C85X C 0.228(2) 0.6891(10) 0.9496(8) 0.090(4) Uani 0.40 1 d PDU A 2
H85C H 0.1778 0.7341 0.9566 0.108 Uiso 0.40 1 calc PR A 2
H85D H 0.2970 0.6889 0.9787 0.108 Uiso 0.40 1 calc PR A 2
C86X C 0.155(2) 0.6264(10) 0.9655(9) 0.083(4) Uani 0.40 1 d PDU A 2
H86C H 0.2057 0.5814 0.9591 0.100 Uiso 0.40 1 calc PR A 2
H86D H 0.1295 0.6284 1.0113 0.100 Uiso 0.40 1 calc PR A 2
C87X C -0.0145(18) 0.5680(9) 0.9423(10) 0.082(4) Uani 0.40 1 d PDU A 2
H87C H -0.0439 0.5720 0.9874 0.099 Uiso 0.40 1 calc PR A 2
H87D H 0.0367 0.5229 0.9385 0.099 Uiso 0.40 1 calc PR A 2
C88X C -0.1215(15) 0.5654(10) 0.8979(8) 0.085(4) Uani 0.40 1 d PDU A 2
H88C H -0.1703 0.5250 0.9108 0.102 Uiso 0.40 1 calc PR A 2
H88D H -0.1729 0.6104 0.9016 0.102 Uiso 0.40 1 calc PR A 2
C89X C -0.1693(14) 0.5485(9) 0.7901(10) 0.076(4) Uani 0.40 1 d PDU A 2
H89C H -0.2317 0.5883 0.7952 0.091 Uiso 0.40 1 calc PR A 2
H89D H -0.2075 0.5031 0.7997 0.091 Uiso 0.40 1 calc PR A 2
C90X C -0.1254(12) 0.5476(6) 0.7227(8) 0.063(3) Uani 0.40 1 d PDU A 2
H90C H -0.0666 0.5064 0.7161 0.076 Uiso 0.40 1 calc PR A 2
H90D H -0.1934 0.5425 0.6936 0.076 Uiso 0.40 1 calc PR A 2
C91X C -0.0320(13) 0.6203(8) 0.6450(7) 0.053(3) Uani 0.40 1 d PDU A 2
H91C H -0.0997 0.6151 0.6157 0.063 Uiso 0.40 1 calc PR A 2
H91D H 0.0320 0.5830 0.6345 0.063 Uiso 0.40 1 calc PR A 2
C92X C 0.0146(18) 0.6925(10) 0.6366(9) 0.052(4) Uani 0.40 1 d PDU A 2
H92C H 0.0280 0.7027 0.5903 0.062 Uiso 0.40 1 calc PR A 2
H92D H -0.0451 0.7293 0.6537 0.062 Uiso 0.40 1 calc PR A 2
O20 O 0.2647(4) 0.8739(2) 0.9850(2) 0.0787(12) Uani 1 1 d . . .
C97 C 0.3447(6) 0.9241(4) 0.9634(3) 0.0786(18) Uani 1 1 d . . .
H97A H 0.3487 0.9251 0.9158 0.094 Uiso 1 1 calc R . .
H97B H 0.4262 0.9110 0.9794 0.094 Uiso 1 1 calc R . .
C98 C 0.3013(7) 0.9954(4) 0.9877(3) 0.089(2) Uani 1 1 d . . .
H98A H 0.3058 1.0328 0.9538 0.107 Uiso 1 1 calc R . .
H98B H 0.3483 1.0091 1.0250 0.107 Uiso 1 1 calc R . .
C99 C 0.1716(6) 0.9842(4) 1.0074(3) 0.0808(19) Uani 1 1 d . . .
H99A H 0.1436 1.0161 1.0430 0.097 Uiso 1 1 calc R . .
H99B H 0.1170 0.9919 0.9707 0.097 Uiso 1 1 calc R . .
C100 C 0.1818(5) 0.9070(3) 1.0286(3) 0.0645(14) Uani 1 1 d . . .
H10A H 0.2113 0.9023 1.0730 0.077 Uiso 1 1 calc R . .
H10B H 0.1031 0.8855 1.0265 0.077 Uiso 1 1 calc R . .

loop_
_atom_site_aniso_label
_atom_site_aniso_U_11
_atom_site_aniso_U_22
_atom_site_aniso_U_33
_atom_site_aniso_U_23
_atom_site_aniso_U_13
_atom_site_aniso_U_12
Rb1 0.0388(2) 0.0373(2) 0.0417(2) -0.00953(16) 0.00180(16) 0.00632(16)
Rb2 0.0425(2) 0.0355(2) 0.0453(2) -0.00973(17) 0.00370(17) 0.00582(16)
Rb3 0.0313(2) 0.0324(2) 0.0332(2) -0.00829(14) -0.00053(14) -0.00056(14)
Rb4 0.0646(3) 0.0348(2) 0.0593(3) -0.00037(19) 0.0220(2) 0.00816(19)
O1 0.0437(18) 0.0499(18) 0.0342(16) -0.0061(13) 0.0015(12) 0.0032(13)
O2 0.0351(18) 0.0542(19) 0.0522(19) -0.0148(15) -0.0135(14) 0.0048(13)
O3 0.0374(18) 0.0414(18) 0.069(2) -0.0118(15) 0.0018(15) -0.0054(13)
O4 0.0420(18) 0.0481(18) 0.0492(18) 0.0031(14) 0.0113(14) -0.0014(13)
O5 0.0383(17) 0.0512(18) 0.0390(16) -0.0019(13) -0.0044(12) -0.0041(13)
O6 0.0377(17) 0.0356(15) 0.0426(16) -0.0030(12) 0.0019(12) -0.0044(12)
O7 0.051(2) 0.075(2) 0.050(2) -0.0097(17) -0.0128(16) -0.0071(17)
O8 0.060(2) 0.054(2) 0.055(2) 0.0039(16) 0.0163(17) 0.0112(16)
O9 0.047(2) 0.056(2) 0.082(3) -0.0214(18) -0.0065(18) 0.0043(15)
O10 0.049(2) 0.059(2) 0.056(2) -0.0246(16) -0.0100(15) 0.0012(15)
O11 0.0462(19) 0.0447(17) 0.0396(17) -0.0032(13) -0.0047(13) 0.0008(13)
O12 0.080(3) 0.066(2) 0.048(2) -0.0163(17) -0.0103(18) -0.0063(19)
C1 0.024(2) 0.032(2) 0.036(2) -0.0126(16) -0.0005(15) 0.0014(14)
C2 0.031(2) 0.035(2) 0.031(2) -0.0127(16) 0.0049(15) -0.0024(15)
C3 0.025(2) 0.035(2) 0.033(2) -0.0125(16) -0.0009(15) 0.0010(15)
C4 0.031(2) 0.033(2) 0.038(2) -0.0150(16) -0.0019(16) -0.0011(15)
C5 0.048(3) 0.035(2) 0.045(3) 0.0016(18) 0.009(2) 0.0015(18)
C6 0.040(2) 0.033(2) 0.041(2) -0.0049(17) 0.0011(18) 0.0012(17)
C7 0.026(2) 0.036(2) 0.046(2) -0.0153(18) -0.0047(16) -0.0045(15)
C8 0.032(2) 0.038(2) 0.030(2) -0.0158(16) 0.0004(15) 0.0004(16)
C9 0.029(2) 0.030(2) 0.037(2) -0.0123(16) -0.0008(16) 0.0018(15)
C10 0.027(2) 0.037(2) 0.038(2) -0.0117(17) 0.0007(16) -0.0007(15)
C11 0.031(2) 0.036(2) 0.036(2) -0.0124(17) -0.0025(16) 0.0023(16)
C12 0.031(2) 0.036(2) 0.038(2) -0.0121(17) 0.0061(16) -0.0037(16)
C13 0.032(2) 0.036(2) 0.031(2) -0.0088(16) 0.0036(16) 0.0011(16)
C14 0.028(2) 0.032(2) 0.036(2) -0.0087(16) -0.0039(15) -0.0022(15)
C15 0.030(2) 0.032(2) 0.047(2) -0.0170(18) -0.0064(17) 0.0014(15)
C16 0.032(2) 0.0233(19) 0.042(2) -0.0103(16) -0.0011(16) 0.0009(14)
C17 0.036(2) 0.0259(19) 0.038(2) -0.0106(16) 0.0008(16) 0.0012(15)
C18 0.032(2) 0.033(2) 0.060(3) -0.0162(19) -0.0016(19) -0.0059(16)
C19 0.031(2) 0.030(2) 0.066(3) -0.0031(19) 0.007(2) -0.0038(16)
C20 0.030(2) 0.026(2) 0.054(3) -0.0116(17) 0.0018(18) -0.0009(15)
C21 0.038(2) 0.042(2) 0.039(2) -0.0068(18) 0.0073(18) -0.0001(17)
C22 0.046(3) 0.036(2) 0.058(3) 0.000(2) 0.006(2) -0.0045(18)
C23 0.051(3) 0.042(3) 0.046(3) 0.0006(19) 0.003(2) 0.002(2)
C24 0.034(2) 0.046(2) 0.039(2) -0.0161(18) -0.0041(17) 0.0010(17)
C25 0.038(2) 0.047(3) 0.035(2) -0.0044(18) -0.0030(17) 0.0073(18)
C26 0.039(3) 0.042(2) 0.046(3) -0.0112(19) 0.0060(19) -0.0074(18)
C27 0.042(3) 0.038(2) 0.049(3) -0.0144(18) -0.0008(19) 0.0087(17)
C28 0.033(2) 0.041(2) 0.059(3) -0.0155(19) -0.0079(19) 0.0025(17)
C29 0.040(3) 0.077(3) 0.049(3) -0.034(2) -0.001(2) 0.011(2)
C30 0.037(2) 0.046(2) 0.050(3) -0.0211(19) 0.0047(18) 0.0075(18)
C31 0.034(2) 0.036(2) 0.069(3) -0.010(2) 0.003(2) 0.0047(16)
C32 0.033(2) 0.048(2) 0.052(3) -0.0102(19) 0.0049(18) 0.0065(17)
C33 0.035(2) 0.041(2) 0.065(3) -0.027(2) -0.0037(19) 0.0064(17)
C34 0.042(3) 0.061(3) 0.094(4) -0.057(2) -0.015(2) 0.009(2)
C35 0.058(3) 0.068(3) 0.061(3) -0.040(2) -0.003(2) 0.010(2)
C36 0.055(3) 0.061(3) 0.050(3) -0.010(2) 0.013(2) 0.015(2)
C37 0.069(4) 0.034(3) 0.122(5) 0.005(3) 0.035(3) 0.013(2)
C38 0.044(3) 0.036(2) 0.087(3) -0.033(2) 0.001(2) 0.0030(18)
C39 0.042(3) 0.056(3) 0.059(3) -0.011(2) 0.010(2) 0.008(2)
C40 0.047(3) 0.030(2) 0.090(3) -0.007(2) 0.011(2) 0.0102(18)
C41 0.055(3) 0.092(4) 0.048(3) -0.019(3) 0.012(2) 0.012(3)
C42 0.074(4) 0.044(3) 0.153(6) 0.015(4) 0.046(4) 0.018(3)
C43 0.037(3) 0.060(4) 0.160(6) -0.060(4) -0.005(3) 0.001(2)
C44 0.041(3) 0.027(2) 0.128(4) -0.027(2) 0.004(3) 0.0013(18)
C45 0.057(4) 0.038(3) 0.190(6) -0.005(4) 0.026(4) 0.001(3)
C46 0.067(4) 0.078(4) 0.053(3) 0.010(3) 0.023(2) 0.009(3)
C47 0.047(3) 0.070(4) 0.132(5) -0.065(3) -0.001(3) -0.001(3)
C48 0.046(3) 0.069(3) 0.071(3) 0.007(3) 0.016(2) 0.002(2)
C49 0.048(3) 0.034(3) 0.156(5) -0.025(3) 0.016(3) 0.000(2)
C50 0.059(4) 0.080(4) 0.072(4) 0.015(3) 0.016(3) -0.001(3)
C51 0.055(3) 0.100(4) 0.052(3) -0.047(3) -0.007(2) 0.014(3)
C52 0.077(4) 0.095(4) 0.052(3) -0.024(3) 0.008(3) 0.009(3)
C53 0.030(2) 0.042(2) 0.054(3) 0.0013(19) 0.0040(19) -0.0033(17)
C54 0.044(3) 0.050(3) 0.039(2) 0.0015(19) 0.0088(19) 0.0029(19)
C55 0.066(3) 0.056(3) 0.028(2) -0.0109(19) 0.000(2) 0.007(2)
C56 0.057(3) 0.060(3) 0.044(3) -0.018(2) -0.016(2) 0.010(2)
C57 0.033(3) 0.062(3) 0.068(3) -0.026(3) -0.015(2) 0.007(2)
C58 0.033(3) 0.056(3) 0.084(4) -0.023(3) -0.002(2) -0.006(2)
C59 0.037(3) 0.038(3) 0.090(4) 0.001(2) 0.010(2) -0.0068(19)
C60 0.045(3) 0.044(3) 0.067(3) 0.010(2) 0.018(2) 0.000(2)
C61 0.058(3) 0.056(3) 0.036(2) 0.002(2) 0.009(2) 0.003(2)
C62 0.053(3) 0.066(3) 0.032(2) -0.004(2) -0.005(2) 0.002(2)
C63 0.039(3) 0.056(3) 0.045(3) -0.015(2) -0.0079(19) -0.005(2)
C64 0.033(2) 0.041(2) 0.055(3) -0.013(2) -0.0008(19) -0.0055(17)
C65 0.068(4) 0.064(4) 0.098(5) -0.041(3) -0.028(3) 0.007(3)
C66 0.051(3) 0.058(3) 0.075(4) -0.024(3) -0.019(3) 0.003(2)
C67 0.063(3) 0.067(3) 0.042(3) -0.020(2) -0.008(2) 0.015(3)
C68 0.060(3) 0.057(3) 0.038(3) -0.001(2) 0.000(2) 0.010(2)
C69 0.047(3) 0.044(3) 0.053(3) 0.005(2) 0.003(2) -0.003(2)
C70 0.045(3) 0.041(3) 0.066(3) -0.011(2) -0.003(2) -0.0109(19)
C71 0.078(4) 0.072(4) 0.065(4) -0.017(3) -0.021(3) -0.001(3)
C72 0.058(4) 0.079(4) 0.070(4) -0.030(3) -0.016(3) -0.005(3)
C73 0.085(5) 0.068(4) 0.065(4) -0.024(3) -0.014(3) 0.026(3)
C74 0.084(4) 0.089(5) 0.047(3) 0.016(3) 0.017(3) 0.036(4)
C75 0.062(4) 0.049(3) 0.090(4) 0.016(3) 0.028(3) 0.012(3)
C76 0.050(3) 0.041(3) 0.118(5) -0.013(3) 0.016(3) -0.012(2)
O13 0.034(3) 0.037(4) 0.033(4) -0.007(4) 0.012(3) 0.001(3)
O14 0.065(5) 0.033(4) 0.059(4) -0.009(3) -0.011(3) 0.002(4)
O15 0.081(5) 0.055(5) 0.057(5) 0.014(3) 0.017(4) 0.021(4)
O16 0.046(4) 0.048(4) 0.099(5) 0.010(4) 0.030(3) 0.004(3)
O17 0.036(3) 0.045(4) 0.087(5) -0.013(4) -0.003(4) -0.001(2)
O18 0.037(5) 0.046(6) 0.047(4) -0.003(3) -0.008(3) 0.002(3)
C81 0.054(7) 0.045(6) 0.032(4) 0.000(4) 0.008(4) -0.010(5)
C82 0.048(7) 0.057(8) 0.054(6) 0.000(6) -0.001(5) 0.009(5)
C83 0.027(4) 0.052(5) 0.067(6) -0.013(5) 0.006(4) -0.010(3)
C84 0.043(6) 0.052(6) 0.063(6) -0.011(4) -0.013(4) 0.001(4)
C85 0.092(7) 0.053(5) 0.053(4) -0.013(4) -0.017(5) 0.013(4)
C86 0.099(7) 0.066(6) 0.041(5) -0.001(4) -0.009(5) 0.023(5)
C87 0.092(7) 0.074(7) 0.065(6) 0.021(5) 0.034(5) 0.022(5)
C88 0.077(6) 0.061(7) 0.084(6) 0.027(6) 0.042(5) 0.023(5)
C89 0.032(5) 0.055(5) 0.133(7) -0.006(6) 0.034(5) -0.006(4)
C90 0.025(5) 0.043(5) 0.133(7) -0.018(5) 0.016(6) -0.007(4)
C91 0.055(7) 0.062(7) 0.087(8) -0.027(6) -0.005(7) 0.000(5)
C92 0.053(6) 0.062(8) 0.065(7) -0.014(5) -0.015(5) 0.009(5)
O13X 0.034(6) 0.066(8) 0.070(8) -0.031(7) 0.004(6) 0.001(5)
O14X 0.109(11) 0.052(7) 0.070(6) -0.019(5) -0.039(6) -0.002(7)
O15X 0.105(8) 0.070(7) 0.055(6) -0.005(5) 0.005(6) 0.020(5)
O16X 0.073(9) 0.065(7) 0.093(7) 0.004(6) 0.032(6) -0.004(7)
O17X 0.049(7) 0.043(5) 0.061(8) -0.007(6) -0.004(6) -0.006(4)
O18X 0.040(6) 0.036(8) 0.074(8) 0.015(6) 0.008(5) 0.002(5)
C81X 0.047(8) 0.048(9) 0.076(10) -0.019(12) 0.021(8) -0.004(7)
C82X 0.065(12) 0.035(7) 0.048(8) -0.005(6) 0.018(7) -0.016(7)
C83X 0.047(9) 0.057(10) 0.100(10) -0.035(9) -0.009(7) 0.012(7)
C84X 0.073(11) 0.047(10) 0.089(9) -0.023(9) -0.038(7) 0.015(8)
C85X 0.123(12) 0.070(10) 0.075(8) -0.014(8) -0.027(9) 0.019(8)
C86X 0.133(12) 0.065(10) 0.048(9) -0.008(7) -0.013(8) 0.029(8)
C87X 0.103(11) 0.063(10) 0.073(8) 0.018(9) 0.038(8) 0.031(7)
C88X 0.076(9) 0.073(9) 0.101(8) 0.031(8) 0.046(7) 0.009(7)
C89X 0.055(10) 0.041(8) 0.131(9) 0.009(8) 0.020(8) -0.015(7)
C90X 0.041(7) 0.038(6) 0.111(8) -0.014(7) 0.004(7) -0.006(5)
C91X 0.043(7) 0.058(9) 0.057(7) -0.015(6) -0.007(6) 0.008(5)
C92X 0.059(8) 0.049(9) 0.047(8) 0.003(6) -0.003(6) 0.003(6)
O20 0.097(3) 0.069(3) 0.069(3) -0.008(2) 0.011(2) 0.002(2)
C97 0.064(4) 0.102(5) 0.070(4) 0.019(4) 0.001(3) -0.015(3)
C98 0.138(7) 0.074(4) 0.060(4) 0.010(3) 0.002(4) -0.042(4)
C99 0.089(5) 0.080(4) 0.071(4) -0.011(3) -0.024(3) 0.017(4)
C100 0.059(4) 0.072(4) 0.064(3) -0.009(3) 0.004(3) -0.015(3)

loop_
_atom_type_symbol
_atom_type_description
_atom_type_scat_dispersion_real
_atom_type_scat_dispersion_imag
_atom_type_scat_source
C C 0.0181 0.0091 'International Tables Vol C Tables 4.2.6.8 and 6.1.1.4'
H H 0.0000 0.0000 'International Tables Vol C Tables 4.2.6.8 and 6.1.1.4'
O O 0.0492 0.0322 'International Tables Vol C Tables 4.2.6.8 and 6.1.1.4'
Rb Rb -0.4688 1.6079 'International Tables Vol C Tables 4.2.6.8 and 6.1.1.4'

loop_
_geom_angle_atom_site_label_1
_geom_angle_atom_site_label_2
_geom_angle_atom_site_label_3
_geom_angle
O10 Rb1 C1 109.84(10)
O10 Rb1 O7 111.48(9)
C1 Rb1 O7 119.09(10)
O10 Rb1 O11 56.02(9)
C1 Rb1 O11 132.31(10)
O7 Rb1 O11 55.74(9)
O10 Rb1 O8 93.33(10)
C1 Rb1 O8 126.07(10)
O7 Rb1 O8 93.79(10)
O11 Rb1 O8 101.24(8)
O10 Rb1 C14 84.26(9)
C1 Rb1 C14 26.95(10)
O7 Rb1 C14 125.14(10)
O11 Rb1 C14 110.65(9)
O8 Rb1 C14 139.07(10)
O10 Rb1 C3 114.71(9)
C1 Rb1 C3 25.24(10)
O7 Rb1 C3 130.26(9)
O11 Rb1 C3 156.49(9)
O8 Rb1 C3 100.87(10)
C14 Rb1 C3 46.00(10)
O10 Rb1 C9 126.20(10)
C1 Rb1 C9 26.08(10)
O7 Rb1 C9 93.05(10)
O11 Rb1 C9 120.30(9)
O8 Rb1 C9 133.40(10)
C14 Rb1 C9 44.11(10)
C3 Rb1 C9 44.10(10)
O10 Rb1 C17 85.65(9)
C1 Rb1 C17 41.41(10)
O7 Rb1 C17 100.90(10)
O11 Rb1 C17 90.96(9)
O8 Rb1 C17 164.59(10)
C14 Rb1 C17 25.52(10)
C3 Rb1 C17 65.96(10)
C9 Rb1 C17 41.84(10)
O10 Rb1 C16 109.17(10)
C1 Rb1 C16 40.25(10)
O7 Rb1 C16 84.34(10)
O11 Rb1 C16 97.00(9)
O8 Rb1 C16 156.53(10)
C14 Rb1 C16 41.88(10)
C3 Rb1 C16 64.14(10)
C9 Rb1 C16 24.23(10)
C17 Rb1 C16 25.00(9)
O10 Rb1 C11 68.36(9)
C1 Rb1 C11 42.88(9)
O7 Rb1 C11 147.84(10)
O11 Rb1 C11 112.30(9)
O8 Rb1 C11 118.36(10)
C14 Rb1 C11 24.86(9)
C3 Rb1 C11 48.79(10)
C9 Rb1 C11 66.31(9)
C17 Rb1 C11 47.19(10)
C16 Rb1 C11 66.69(9)
O10 Rb1 C2 136.36(9)
C1 Rb1 C2 42.29(10)
O7 Rb1 C2 111.99(9)
O11 Rb1 C2 164.96(9)
O8 Rb1 C2 87.56(9)
C14 Rb1 C2 67.81(10)
C3 Rb1 C2 24.24(10)
C9 Rb1 C2 47.56(10)
C17 Rb1 C2 82.68(10)
C16 Rb1 C2 71.68(9)
C11 Rb1 C2 72.99(9)
O12 Rb2 O9 112.38(11)
O12 Rb2 C33 108.59(12)
O9 Rb2 C33 120.61(11)
O12 Rb2 O8 56.66(11)
O9 Rb2 O8 56.08(10)
C33 Rb2 O8 132.67(12)
O12 Rb2 O11 92.93(9)
O9 Rb2 O11 92.61(9)
C33 Rb2 O11 126.26(12)
O8 Rb2 O11 100.50(8)
O12 Rb2 C38 126.72(13)
O9 Rb2 C38 94.29(11)
C33 Rb2 C38 26.44(12)
O8 Rb2 C38 121.99(13)
O11 Rb2 C38 132.48(13)
O12 Rb2 C31 83.88(12)
O9 Rb2 C31 125.57(11)
C33 Rb2 C31 26.59(13)
O8 Rb2 C31 110.46(11)
O11 Rb2 C31 139.92(11)
C38 Rb2 C31 44.28(13)
O12 Rb2 C30 112.73(12)
O9 Rb2 C30 131.70(11)
C33 Rb2 C30 24.89(13)
O8 Rb2 C30 156.12(11)
O11 Rb2 C30 101.43(11)
C38 Rb2 C30 43.62(13)
C31 Rb2 C30 45.68(13)
O12 Rb2 C44 110.47(14)
O9 Rb2 C44 84.53(11)
C33 Rb2 C44 40.94(13)
O8 Rb2 C44 97.81(13)
O11 Rb2 C44 155.74(13)
C38 Rb2 C44 24.87(15)
C31 Rb2 C44 42.35(13)
C30 Rb2 C44 64.30(13)
O12 Rb2 C40 85.89(13)
O9 Rb2 C40 101.48(12)
C33 Rb2 C40 41.51(14)
O8 Rb2 C40 91.17(11)
O11 Rb2 C40 165.22(11)
C38 Rb2 C40 42.69(15)
C31 Rb2 C40 25.30(12)
C30 Rb2 C40 65.76(13)
C44 Rb2 C40 25.86(14)
O12 Rb2 C34 151.75(13)
O9 Rb2 C34 81.23(11)
C33 Rb2 C34 45.66(12)
O8 Rb2 C34 127.37(13)
O11 Rb2 C34 111.68(13)
C38 Rb2 C34 25.03(14)
C31 Rb2 C34 68.44(13)
C30 Rb2 C34 50.59(12)
C44 Rb2 C34 44.07(17)
C40 Rb2 C34 66.73(15)
O12 Rb2 C29 133.12(12)
O9 Rb2 C29 114.46(11)
C33 Rb2 C29 42.55(14)
O8 Rb2 C29 167.88(12)
O11 Rb2 C29 86.92(11)
C38 Rb2 C29 47.85(15)
C31 Rb2 C29 67.67(13)
C30 Rb2 C29 23.95(12)
C44 Rb2 C29 72.59(15)
C40 Rb2 C29 83.20(13)
C34 Rb2 C29 40.51(14)
O3 Rb3 O1 116.38(9)
O3 Rb3 O5 116.47(9)
O1 Rb3 O5 116.02(9)
O3 Rb3 O2 57.85(10)
O1 Rb3 O2 58.65(9)
O5 Rb3 O2 150.30(8)
O3 Rb3 O4 58.51(9)
O1 Rb3 O4 144.47(8)
O5 Rb3 O4 58.03(9)
O2 Rb3 O4 107.58(9)
O3 Rb3 O6 152.14(8)
O1 Rb3 O6 57.98(8)
O5 Rb3 O6 58.31(8)
O2 Rb3 O6 111.47(8)
O4 Rb3 O6 108.50(8)
O3 Rb3 C17 94.13(9)
O1 Rb3 C17 122.14(10)
O5 Rb3 C17 86.63(9)
O2 Rb3 C17 121.75(9)
O4 Rb3 C17 93.24(10)
O6 Rb3 C17 111.98(9)
O3 Rb3 C16 80.86(9)
O1 Rb3 C16 108.36(10)
O5 Rb3 C16 113.15(9)
O2 Rb3 C16 95.28(9)
O4 Rb3 C16 105.33(9)
O6 Rb3 C16 126.95(9)
C17 Rb3 C16 26.58(10)
O3 Rb3 C14 119.97(9)
O1 Rb3 C14 101.97(9)
O5 Rb3 C14 80.16(9)
O2 Rb3 C14 129.04(9)
O4 Rb3 C14 110.40(9)
O6 Rb3 C14 87.15(9)
C17 Rb3 C14 26.36(10)
C16 Rb3 C14 42.60(9)
O3 Rb3 C1 119.42(9)
O1 Rb3 C1 80.67(9)
O5 Rb3 C1 102.07(9)
O2 Rb3 C1 105.37(9)
O4 Rb3 C1 134.11(9)
O6 Rb3 C1 87.64(9)
C17 Rb3 C1 41.67(10)
C16 Rb3 C1 40.23(10)
C14 Rb3 C1 25.53(10)
O3 Rb3 C9 95.80(9)
O1 Rb3 C9 84.31(9)
O5 Rb3 C9 122.56(9)
O2 Rb3 C9 86.92(9)
O4 Rb3 C9 129.87(9)
O6 Rb3 C9 109.86(9)
C17 Rb3 C9 42.49(10)
C16 Rb3 C9 24.54(10)
C14 Rb3 C9 42.44(9)
C1 Rb3 C9 24.69(9)
O14X Rb4 O17 151.8(4)
O14X Rb4 O18 125.0(4)
O17 Rb4 O18 62.9(3)
O14X Rb4 O15X 63.5(4)
O17 Rb4 O15X 95.1(3)
O18 Rb4 O15X 146.1(4)
O14X Rb4 O16 101.6(4)
O17 Rb4 O16 61.6(3)
O18 Rb4 O16 124.2(3)
O15X Rb4 O16 38.7(3)
O14X Rb4 O13X 61.0(4)
O17 Rb4 O13X 119.7(4)
O18 Rb4 O13X 64.1(4)
O15X Rb4 O13X 114.3(5)
O16 Rb4 O13X 146.8(5)
O14X Rb4 O16X 122.1(4)
O17 Rb4 O16X 41.9(3)
O18 Rb4 O16X 104.8(3)
O15X Rb4 O16X 58.7(4)
O16 Rb4 O16X 20.7(2)
O13X Rb4 O16X 150.6(5)
O14X Rb4 O14 13.2(3)
O17 Rb4 O14 159.4(2)
O18 Rb4 O14 114.5(2)
O15X Rb4 O14 76.6(3)
O16 Rb4 O14 114.7(2)
O13X Rb4 O14 50.8(3)
O16X Rb4 O14 135.2(3)
O14X Rb4 O18X 119.9(4)
O17 Rb4 O18X 67.9(3)
O18 Rb4 O18X 5.3(4)
O15X Rb4 O18X 147.2(6)
O16 Rb4 O18X 128.8(4)
O13X Rb4 O18X 58.9(4)
O16X Rb4 O18X 109.8(4)
O14 Rb4 O18X 109.2(3)
O14X Rb4 O15 43.3(4)
O17 Rb4 O15 114.8(3)
O18 Rb4 O15 150.9(4)
O15X Rb4 O15 20.3(2)
O16 Rb4 O15 58.5(3)
O13X Rb4 O15 98.3(4)
O16X Rb4 O15 78.8(3)
O14 Rb4 O15 56.4(2)
O18X Rb4 O15 148.6(5)
O14X Rb4 O13 66.3(4)
O17 Rb4 O13 117.3(2)
O18 Rb4 O13 59.1(2)
O15X Rb4 O13 120.8(3)
O16 Rb4 O13 152.4(3)
O13X Rb4 O13 6.6(6)
O16X Rb4 O13 152.5(3)
O14 Rb4 O13 55.4(2)
O18X Rb4 O13 53.8(3)
O15 Rb4 O13 104.7(3)
O14X Rb4 O17X 157.8(4)
O17 Rb4 O17X 13.05(19)
O18 Rb4 O17X 50.4(3)
O15X Rb4 O17X 107.8(4)
O16 Rb4 O17X 74.6(3)
O13X Rb4 O17X 110.3(4)
O16X Rb4 O17X 54.5(3)
O14 Rb4 O17X 158.4(3)
O18X Rb4 O17X 55.5(3)
O15 Rb4 O17X 127.2(3)
O13 Rb4 O17X 106.9(3)
C54 O1 C55 113.2(3)
C54 O1 Rb3 119.3(2)
C55 O1 Rb3 117.5(3)
C56 O2 C57 112.8(4)
C56 O2 Rb3 109.2(2)
C57 O2 Rb3 106.6(2)
C58 O3 C59 113.0(4)
C58 O3 Rb3 119.0(3)
C59 O3 Rb3 118.2(3)
C61 O4 C60 111.4(4)
C61 O4 Rb3 110.6(3)
C60 O4 Rb3 108.0(3)
C62 O5 C63 113.0(3)
C62 O5 Rb3 118.3(3)
C63 O5 Rb3 118.0(2)
C64 O6 C53 112.5(3)
C64 O6 Rb3 103.0(2)
C53 O6 Rb3 104.7(2)
C70 O7 C71 114.4(4)
C70 O7 Rb1 119.1(3)
C71 O7 Rb1 121.6(4)
C70 O7 Rb2 75.6(2)
C71 O7 Rb2 106.7(3)
Rb1 O7 Rb2 67.57(7)
C75 O8 C74 112.1(4)
C75 O8 Rb2 107.1(3)
C74 O8 Rb2 107.4(3)
C75 O8 Rb1 123.8(3)
C74 O8 Rb1 118.9(3)
Rb2 O8 Rb1 79.19(8)
C65 O9 C76 114.3(5)
C65 O9 Rb2 122.1(4)
C76 O9 Rb2 119.1(3)
C65 O9 Rb1 106.3(3)
C76 O9 Rb1 77.1(2)
Rb2 O9 Rb1 67.16(7)
C67 O10 C66 114.5(4)
C67 O10 Rb1 121.0(3)
C66 O10 Rb1 120.2(3)
C67 O10 Rb2 77.1(3)
C66 O10 Rb2 107.0(3)
Rb1 O10 Rb2 67.68(7)
C68 O11 C69 111.1(4)
C68 O11 Rb1 107.4(3)
C69 O11 Rb1 107.8(2)
C68 O11 Rb2 122.2(3)
C69 O11 Rb2 121.3(3)
Rb1 O11 Rb2 79.05(7)
C73 O12 C72 115.4(4)
C73 O12 Rb2 121.1(3)
C72 O12 Rb2 118.6(3)
C73 O12 Rb1 75.1(3)
C72 O12 Rb1 106.9(3)
Rb2 O12 Rb1 68.52(7)
C3 C1 C9 119.1(4)
C3 C1 C14 123.5(3)
C9 C1 C14 113.0(4)
C3 C1 Rb1 84.1(2)
C9 C1 Rb1 83.8(2)
C14 C1 Rb1 81.0(2)
C3 C1 Rb3 132.4(2)
C9 C1 Rb3 79.8(2)
C14 C1 Rb3 75.8(2)
Rb1 C1 Rb3 143.44(14)
C13 C2 C3 104.9(3)
C13 C2 C8 125.9(4)
C3 C2 C8 126.4(4)
C13 C2 Rb1 99.3(2)
C3 C2 Rb1 66.4(2)
C8 C2 Rb1 87.7(2)
C1 C3 C10 125.7(4)
C1 C3 C2 117.1(3)
C10 C3 C2 113.0(4)
C1 C3 Rb1 70.7(2)
C10 C3 Rb1 90.6(2)
C2 C3 Rb1 89.4(2)
C8 C4 C9 115.7(3)
C8 C4 C15 132.0(4)
C9 C4 C15 111.3(4)
C8 C4 Rb1 84.0(2)
C9 C4 Rb1 63.50(19)
C15 C4 Rb1 109.0(2)
C6 C5 C19 124.1(4)
C6 C5 H5 118.0
C19 C5 H5 118.0
C5 C6 C17 119.3(4)
C5 C6 H6 120.3
C17 C6 H6 120.3
C11 C7 C10 122.9(3)
C11 C7 Rb1 72.3(2)
C10 C7 Rb1 72.9(2)
C11 C7 H7 118.6
C10 C7 H7 118.6
Rb1 C7 H7 128.7
C2 C8 C4 116.2(4)
C2 C8 C24 111.5(4)
C4 C8 C24 131.2(4)
C2 C8 Rb1 69.6(2)
C4 C8 Rb1 73.2(2)
C24 C8 Rb1 116.0(2)
C16 C9 C1 105.3(3)
C16 C9 C4 125.0(4)
C1 C9 C4 125.5(4)
C16 C9 Rb1 85.7(2)
C1 C9 Rb1 70.1(2)
C4 C9 Rb1 92.6(2)
C16 C9 Rb3 73.2(2)
C1 C9 Rb3 75.5(2)
C4 C9 Rb3 134.1(2)
Rb1 C9 Rb3 132.81(12)
C3 C10 C12 104.6(3)
C3 C10 C7 111.9(4)
C12 C10 C7 140.5(4)
C3 C10 Rb1 65.5(2)
C12 C10 Rb1 99.1(2)
C7 C10 Rb1 83.4(2)
C7 C11 C14 123.0(4)
C7 C11 Rb1 85.3(2)
C14 C11 Rb1 64.5(2)
C7 C11 H11 118.5
C14 C11 H11 118.5
Rb1 C11 H11 122.5
C26 C12 C10 139.4(4)
C26 C12 C13 113.9(4)
C10 C12 C13 106.6(3)
C2 C13 C21 121.6(4)
C2 C13 C12 110.8(4)
C21 C13 C12 126.7(4)
C1 C14 C17 104.3(3)
C1 C14 C11 112.5(4)
C17 C14 C11 140.2(4)
C1 C14 Rb1 72.1(2)
C17 C14 Rb1 86.8(2)
C11 C14 Rb1 90.7(2)
C1 C14 Rb3 78.7(2)
C17 C14 Rb3 73.8(2)
C11 C14 Rb3 126.9(2)
Rb1 C14 Rb3 139.42(13)
C18 C15 C4 122.8(4)
C18 C15 H15 118.6
C4 C15 H15 118.6
C9 C16 C20 121.9(4)
C9 C16 C17 110.8(3)
C20 C16 C17 126.4(4)
C9 C16 Rb3 82.3(2)
C20 C16 Rb3 119.5(2)
C17 C16 Rb3 74.5(2)
C9 C16 Rb1 70.0(2)
C20 C16 Rb1 110.9(2)
C17 C16 Rb1 77.3(2)
Rb3 C16 Rb1 129.65(12)
C6 C17 C14 138.8(4)
C6 C17 C16 114.6(4)
C14 C17 C16 106.5(3)
C6 C17 Rb3 110.6(2)
C14 C17 Rb3 79.9(2)
C16 C17 Rb3 78.9(2)
C6 C17 Rb1 117.1(2)
C14 C17 Rb1 67.7(2)
C16 C17 Rb1 77.7(2)
Rb3 C17 Rb1 132.05(13)
C15 C18 C20 123.7(4)
C15 C18 H18 118.1
C20 C18 H18 118.1
C20 C19 C5 119.7(4)
C20 C19 H19 120.1
C5 C19 H19 120.1
C19 C20 C16 115.5(4)
C19 C20 C18 130.9(4)
C16 C20 C18 113.4(4)
C23 C21 C13 115.5(4)
C23 C21 C25 131.0(4)
C13 C21 C25 113.3(4)
C26 C22 C23 123.5(4)
C26 C22 H22 118.2
C23 C22 H22 118.2
C21 C23 C22 119.8(4)
C21 C23 H23 120.1
C22 C23 H23 120.1
C25 C24 C8 122.5(4)
C25 C24 H24 118.7
C8 C24 H24 118.7
C24 C25 C21 124.1(4)
C24 C25 H25 118.0
C21 C25 H25 118.0
C22 C26 C12 120.2(4)
C22 C26 H26 119.9
C12 C26 H26 119.9
C28 C27 C31 122.2(4)
C28 C27 Rb2 85.8(3)
C31 C27 Rb2 63.0(2)
C28 C27 H27 118.9
C31 C27 H27 118.9
Rb2 C27 H27 123.1
C27 C28 C32 123.0(4)
C27 C28 Rb2 72.4(3)
C32 C28 Rb2 72.4(2)
C27 C28 H28 118.5
C32 C28 H28 118.5
Rb2 C28 H28 129.4
C36 C29 C30 106.5(4)
C36 C29 C35 124.8(5)
C30 C29 C35 124.8(6)
C36 C29 Rb2 99.7(3)
C30 C29 Rb2 66.8(2)
C35 C29 Rb2 84.5(3)
C33 C30 C32 123.7(4)
C33 C30 C29 120.2(5)
C32 C30 C29 111.8(5)
C33 C30 Rb2 69.8(2)
C32 C30 Rb2 91.7(2)
C29 C30 Rb2 89.3(3)
C33 C31 C40 105.7(4)
C33 C31 C27 111.6(4)
C40 C31 C27 139.8(5)
C33 C31 Rb2 71.7(2)
C40 C31 Rb2 85.7(3)
C27 C31 Rb2 92.3(2)
C33 C31 Rb4 78.5(2)
C40 C31 Rb4 69.5(2)
C27 C31 Rb4 131.6(3)
Rb2 C31 Rb4 134.02(16)
C30 C32 C28 113.7(4)
C30 C32 C39 105.7(4)
C28 C32 C39 137.9(4)
C30 C32 Rb2 65.0(2)
C28 C32 Rb2 84.6(3)
C39 C32 Rb2 99.5(3)
C30 C33 C38 116.9(5)
C30 C33 C31 125.3(4)
C38 C33 C31 113.2(5)
C30 C33 Rb2 85.3(3)
C38 C33 Rb2 81.2(2)
C31 C33 Rb2 81.7(2)
C30 C33 Rb4 135.4(3)
C38 C33 Rb4 75.5(3)
C31 C33 Rb4 77.2(3)
Rb2 C33 Rb4 138.95(18)
C35 C34 C47 132.1(6)
C35 C34 C38 116.9(5)
C47 C34 C38 109.9(6)
C35 C34 Rb2 85.4(3)
C47 C34 Rb2 106.4(3)
C38 C34 Rb2 64.3(2)
C34 C35 C29 116.2(5)
C34 C35 C51 132.0(5)
C29 C35 C51 110.7(6)
C34 C35 Rb2 72.0(3)
C29 C35 Rb2 72.4(3)
C51 C35 Rb2 114.9(3)
C29 C36 C41 123.8(6)
C29 C36 C39 110.5(5)
C41 C36 C39 124.7(5)
C42 C37 C40 117.1(7)
C42 C37 H37 121.5
C40 C37 H37 121.5
C44 C38 C33 105.1(5)
C44 C38 C34 125.5(5)
C33 C38 C34 125.0(5)
C44 C38 Rb2 84.5(3)
C33 C38 Rb2 72.4(2)
C34 C38 Rb2 90.7(3)
C44 C38 Rb4 70.7(3)
C33 C38 Rb4 80.3(3)
C34 C38 Rb4 132.7(3)
Rb2 C38 Rb4 136.62(19)
C48 C39 C36 114.3(5)
C48 C39 C32 139.9(5)
C36 C39 C32 105.5(4)
C37 C40 C31 139.4(6)
C37 C40 C44 115.0(5)
C31 C40 C44 105.5(5)
C37 C40 Rb4 107.0(3)
C31 C40 Rb4 85.3(3)
C44 C40 Rb4 75.8(3)
C37 C40 Rb2 117.8(3)
C31 C40 Rb2 69.0(3)
C44 C40 Rb2 74.9(3)
Rb4 C40 Rb2 133.53(19)
C46 C41 C36 116.6(6)
C46 C41 C52 131.7(6)
C36 C41 C52 111.3(6)
C37 C42 C45 125.0(7)
C37 C42 H42 117.5
C45 C42 H42 117.5
C47 C43 C49 124.7(6)
C47 C43 H43 117.6
C49 C43 H43 117.6
C38 C44 C49 121.7(7)
C38 C44 C40 110.4(4)
C49 C44 C40 127.1(7)
C38 C44 Rb4 84.6(3)
C49 C44 Rb4 114.0(3)
C40 C44 Rb4 76.9(3)
C38 C44 Rb2 70.6(3)
C49 C44 Rb2 109.3(3)
C40 C44 Rb2 79.2(2)
Rb4 C44 Rb2 136.64(17)
C49 C45 C42 121.0(7)
C49 C45 H45 119.5
C42 C45 H45 119.5
C41 C46 C50 120.7(6)
C41 C46 H46 119.7
C50 C46 H46 119.7
C43 C47 C34 123.7(7)
C43 C47 H47 118.1
C34 C47 H47 118.1
C50 C48 C39 120.3(6)
C50 C48 H48 119.9
C39 C48 H48 119.9
C45 C49 C44 114.3(7)
C45 C49 C43 133.1(6)
C44 C49 C43 112.5(7)
C46 C50 C48 123.1(6)
C46 C50 H50 118.5
C48 C50 H50 118.5
C52 C51 C35 122.1(5)
C52 C51 H51 119.0
C35 C51 H51 119.0
C51 C52 C41 126.1(6)
C51 C52 H52 116.9
C41 C52 H52 116.9
O6 C53 C54 108.6(3)
O6 C53 H53A 110.0
C54 C53 H53A 110.0
O6 C53 H53B 110.0
C54 C53 H53B 110.0
H53A C53 H53B 108.4
O1 C54 C53 108.2(3)
O1 C54 H54A 110.0
C53 C54 H54A 110.0
O1 C54 H54B 110.0
C53 C54 H54B 110.0
H54A C54 H54B 108.4
O1 C55 C56 107.7(4)
O1 C55 H55A 110.2
C56 C55 H55A 110.2
O1 C55 H55B 110.2
C56 C55 H55B 110.2
H55A C55 H55B 108.5
O2 C56 C55 109.2(4)
O2 C56 H56A 109.8
C55 C56 H56A 109.8
O2 C56 H56B 109.8
C55 C56 H56B 109.8
H56A C56 H56B 108.3
O2 C57 C58 109.0(4)
O2 C57 H57A 109.9
C58 C57 H57A 109.9
O2 C57 H57B 109.9
C58 C57 H57B 109.9
H57A C57 H57B 108.3
O3 C58 C57 109.6(4)
O3 C58 H58A 109.7
C57 C58 H58A 109.7
O3 C58 H58B 109.7
C57 C58 H58B 109.7
H58A C58 H58B 108.2
O3 C59 C60 110.2(4)
O3 C59 H59A 109.6
C60 C59 H59A 109.6
O3 C59 H59B 109.6
C60 C59 H59B 109.6
H59A C59 H59B 108.1
O4 C60 C59 109.5(4)
O4 C60 H60A 109.8
C59 C60 H60A 109.8
O4 C60 H60B 109.8
C59 C60 H60B 109.8
H60A C60 H60B 108.2
O4 C61 C62 109.9(4)
O4 C61 H61A 109.7
C62 C61 H61A 109.7
O4 C61 H61B 109.7
C62 C61 H61B 109.7
H61A C61 H61B 108.2
O5 C62 C61 110.3(4)
O5 C62 H62A 109.6
C61 C62 H62A 109.6
O5 C62 H62B 109.6
C61 C62 H62B 109.6
H62A C62 H62B 108.1
O5 C63 C64 110.2(4)
O5 C63 H63A 109.6
C64 C63 H63A 109.6
O5 C63 H63B 109.6
C64 C63 H63B 109.6
H63A C63 H63B 108.1
O6 C64 C63 109.0(3)
O6 C64 H64A 109.9
C63 C64 H64A 109.9
O6 C64 H64B 109.9
C63 C64 H64B 109.9
H64A C64 H64B 108.3
O9 C65 C66 112.5(4)
O9 C65 H65A 109.1
C66 C65 H65A 109.1
O9 C65 H65B 109.1
C66 C65 H65B 109.1
H65A C65 H65B 107.8
O10 C66 C65 112.8(4)
O10 C66 H66A 109.0
C65 C66 H66A 109.0
O10 C66 H66B 109.0
C65 C66 H66B 109.0
H66A C66 H66B 107.8
O10 C67 C68 108.0(4)
O10 C67 H67A 110.1
C68 C67 H67A 110.1
O10 C67 H67B 110.1
C68 C67 H67B 110.1
H67A C67 H67B 108.4
O11 C68 C67 109.5(4)
O11 C68 H68A 109.8
C67 C68 H68A 109.8
O11 C68 H68B 109.8
C67 C68 H68B 109.8
H68A C68 H68B 108.2
O11 C69 C70 108.6(4)
O11 C69 H69A 110.0
C70 C69 H69A 110.0
O11 C69 H69B 110.0
C70 C69 H69B 110.0
H69A C69 H69B 108.4
O7 C70 C69 107.7(4)
O7 C70 Rb2 82.9(2)
C69 C70 Rb2 88.4(3)
O7 C70 H70A 110.2
C69 C70 H70A 110.2
Rb2 C70 H70A 151.5
O7 C70 H70B 110.2
C69 C70 H70B 110.2
H70A C70 H70B 108.5
O7 C71 C72 111.8(4)
O7 C71 H71A 109.3
C72 C71 H71A 109.3
O7 C71 H71B 109.3
C72 C71 H71B 109.3
H71A C71 H71B 107.9
C71 C72 O12 114.2(5)
C71 C72 H72A 108.7
O12 C72 H72A 108.7
C71 C72 H72B 108.7
O12 C72 H72B 108.7
H72A C72 H72B 107.6
O12 C73 C74 109.6(4)
O12 C73 H73A 109.8
C74 C73 H73A 109.8
O12 C73 H73B 109.8
C74 C73 H73B 109.8
H73A C73 H73B 108.2
O8 C74 C73 108.7(5)
O8 C74 H74A 109.9
C73 C74 H74A 109.9
O8 C74 H74B 109.9
C73 C74 H74B 109.9
H74A C74 H74B 108.3
O8 C75 C76 109.0(4)
O8 C75 H75A 109.9
C76 C75 H75A 109.9
O8 C75 H75B 109.9
C76 C75 H75B 109.9
H75A C75 H75B 108.3
O9 C76 C75 108.7(4)
O9 C76 H76A 110.0
C75 C76 H76A 110.0
O9 C76 H76B 110.0
C75 C76 H76B 110.0
H76A C76 H76B 108.3
C83 O13 C81 112.9(8)
C83 O13 Rb4 110.1(7)
C81 O13 Rb4 109.5(8)
C85 O14 C84 112.8(8)
C85 O14 Rb4 119.3(7)
C84 O14 Rb4 119.6(6)
C87 O15 C86 110.7(8)
C87 O15 Rb4 110.2(8)
C86 O15 Rb4 107.8(6)
C88 O16 C89 112.1(8)
C88 O16 Rb4 120.0(8)
C89 O16 Rb4 113.4(7)
C91 O17 C90 113.3(9)
C91 O17 Rb4 105.9(7)
C90 O17 Rb4 108.8(7)
C82 O18 C92 113.0(10)
C82 O18 Rb4 118.0(8)
C92 O18 Rb4 113.4(7)
O13 C81 C82 108.1(10)
O13 C81 H81A 110.1
C82 C81 H81A 110.1
O13 C81 H81B 110.1
C82 C81 H81B 110.1
H81A C81 H81B 108.4
O18 C82 C81 109.9(10)
O18 C82 H82A 109.7
C81 C82 H82A 109.7
O18 C82 H82B 109.7
C81 C82 H82B 109.7
H82A C82 H82B 108.2
O13 C83 C84 107.2(8)
O13 C83 H83A 110.3
C84 C83 H83A 110.3
O13 C83 H83B 110.3
C84 C83 H83B 110.3
H83A C83 H83B 108.5
O14 C84 C83 109.6(7)
O14 C84 H84A 109.8
C83 C84 H84A 109.8
O14 C84 H84B 109.8
C83 C84 H84B 109.8
H84A C84 H84B 108.2
O14 C85 C86 108.8(8)
O14 C85 H85A 109.9
C86 C85 H85A 109.9
O14 C85 H85B 109.9
C86 C85 H85B 109.9
H85A C85 H85B 108.3
O15 C86 C85 109.2(8)
O15 C86 H86A 109.8
C85 C86 H86A 109.8
O15 C86 H86B 109.8
C85 C86 H86B 109.8
H86A C86 H86B 108.3
O15 C87 C88 108.7(9)
O15 C87 H87A 110.0
C88 C87 H87A 110.0
O15 C87 H87B 110.0
C88 C87 H87B 110.0
H87A C87 H87B 108.3
O16 C88 C87 108.6(9)
O16 C88 H88A 110.0
C87 C88 H88A 110.0
O16 C88 H88B 110.0
C87 C88 H88B 110.0
H88A C88 H88B 108.3
O16 C89 C90 109.6(8)
O16 C89 H89A 109.8
C90 C89 H89A 109.8
O16 C89 H89B 109.8
C90 C89 H89B 109.8
H89A C89 H89B 108.2
O17 C90 C89 106.3(9)
O17 C90 H90A 110.5
C89 C90 H90A 110.5
O17 C90 H90B 110.5
C89 C90 H90B 110.5
H90A C90 H90B 108.7
O17 C91 C92 109.9(9)
O17 C91 H91A 109.7
C92 C91 H91A 109.7
O17 C91 H91B 109.7
C92 C91 H91B 109.7
H91A C91 H91B 108.2
O18 C92 C91 107.7(10)
O18 C92 H92A 110.2
C91 C92 H92A 110.2
O18 C92 H92B 110.2
C91 C92 H92B 110.2
H92A C92 H92B 108.5
C83X O13X C81X 108.9(14)
C83X O13X Rb4 101.0(14)
C81X O13X Rb4 109.7(14)
C85X O14X C84X 113.1(12)
C85X O14X Rb4 119.8(12)
C84X O14X Rb4 120.6(9)
C87X O15X C86X 111.6(12)
C87X O15X Rb4 115.6(11)
C86X O15X Rb4 104.4(11)
C89X O16X C88X 115.3(14)
C89X O16X Rb4 122.4(9)
C88X O16X Rb4 114.6(11)
C91X O17X C90X 115.3(12)
C91X O17X Rb4 109.9(9)
C90X O17X Rb4 109.8(9)
C82X O18X C92X 114.0(15)
C82X O18X Rb4 113.5(12)
C92X O18X Rb4 118.4(10)
O13X C81X C82X 109.8(15)
O13X C81X H81C 109.7
C82X C81X H81C 109.7
O13X C81X H81D 109.7
C82X C81X H81D 109.7
H81C C81X H81D 108.2
O18X C82X C81X 108.6(15)
O18X C82X H82C 110.0
C81X C82X H82C 110.0
O18X C82X H82D 110.0
C81X C82X H82D 110.0
H82C C82X H82D 108.4
O13X C83X C84X 106.4(13)
O13X C83X H83C 110.4
C84X C83X H83C 110.4
O13X C83X H83D 110.4
C84X C83X H83D 110.4
H83C C83X H83D 108.6
O14X C84X C83X 111.2(13)
O14X C84X H84C 109.4
C83X C84X H84C 109.4
O14X C84X H84D 109.4
C83X C84X H84D 109.4
H84C C84X H84D 108.0
O14X C85X C86X 111.1(14)
O14X C85X H85C 109.4
C86X C85X H85C 109.4
O14X C85X H85D 109.4
C86X C85X H85D 109.4
H85C C85X H85D 108.0
O15X C86X C85X 112.0(14)
O15X C86X H86C 109.2
C85X C86X H86C 109.2
O15X C86X H86D 109.2
C85X C86X H86D 109.2
H86C C86X H86D 107.9
O15X C87X C88X 110.8(14)
O15X C87X H87C 109.5
C88X C87X H87C 109.5
O15X C87X H87D 109.5
C88X C87X H87D 109.5
H87C C87X H87D 108.1
O16X C88X C87X 110.1(13)
O16X C88X H88C 109.6
C87X C88X H88C 109.6
O16X C88X H88D 109.6
C87X C88X H88D 109.6
H88C C88X H88D 108.2
O16X C89X C90X 113.9(13)
O16X C89X H89C 108.8
C90X C89X H89C 108.8
O16X C89X H89D 108.8
C90X C89X H89D 108.8
H89C C89X H89D 107.7
O17X C90X C89X 109.3(12)
O17X C90X H90C 109.8
C89X C90X H90C 109.8
O17X C90X H90D 109.8
C89X C90X H90D 109.8
H90C C90X H90D 108.3
O17X C91X C92X 108.8(11)
O17X C91X H91C 109.9
C92X C91X H91C 109.9
O17X C91X H91D 109.9
C92X C91X H91D 109.9
H91C C91X H91D 108.3
O18X C92X C91X 109.9(13)
O18X C92X H92C 109.7
C91X C92X H92C 109.7
O18X C92X H92D 109.7
C91X C92X H92D 109.7
H92C C92X H92D 108.2
C97 O20 C100 109.1(5)
O20 C97 C98 108.2(5)
O20 C97 H97A 110.0
C98 C97 H97A 110.0
O20 C97 H97B 110.0
C98 C97 H97B 110.0
H97A C97 H97B 108.4
C97 C98 C99 102.8(5)
C97 C98 H98A 111.2
C99 C98 H98A 111.2
C97 C98 H98B 111.2
C99 C98 H98B 111.2
H98A C98 H98B 109.1
C100 C99 C98 100.8(5)
C100 C99 H99A 111.6
C98 C99 H99A 111.6
C100 C99 H99B 111.6
C98 C99 H99B 111.6
H99A C99 H99B 109.4
O20 C100 C99 104.5(5)
O20 C100 H10A 110.9
C99 C100 H10A 110.9
O20 C100 H10B 110.9
C99 C100 H10B 110.9
H10A C100 H10B 108.9

loop_
_geom_bond_atom_site_label_1
_geom_bond_atom_site_label_2
_geom_bond_distance
Rb1 O10 2.945(3)
Rb1 C1 3.006(3)
Rb1 O7 3.018(4)
Rb1 O11 3.022(3)
Rb1 O8 3.046(3)
Rb1 C14 3.121(4)
Rb1 C3 3.168(4)
Rb1 C9 3.179(3)
Rb1 C17 3.367(4)
Rb1 C16 3.373(4)
Rb1 C11 3.458(4)
Rb1 C2 3.458(4)
Rb2 O12 2.946(3)
Rb2 O9 3.004(4)
Rb2 C33 3.015(4)
Rb2 O8 3.033(3)
Rb2 O11 3.066(3)
Rb2 C38 3.126(4)
Rb2 C31 3.143(4)
Rb2 C30 3.201(4)
Rb2 C44 3.299(4)
Rb2 C40 3.357(5)
Rb2 C34 3.470(4)
Rb2 C29 3.484(5)
Rb3 O3 2.878(3)
Rb3 O1 2.881(3)
Rb3 O5 2.882(3)
Rb3 O2 2.934(3)
Rb3 O4 2.963(3)
Rb3 O6 3.001(3)
Rb3 C17 3.142(4)
Rb3 C16 3.200(4)
Rb3 C14 3.221(4)
Rb3 C1 3.258(4)
Rb3 C9 3.312(4)
Rb4 O14X 2.593(11)
Rb4 O17 2.707(7)
Rb4 O18 2.767(10)
Rb4 O15X 2.795(10)
Rb4 O16 2.796(6)
Rb4 O13X 2.858(18)
Rb4 O16X 2.980(12)
Rb4 O14 2.992(8)
Rb4 O18X 2.995(15)
Rb4 O15 3.006(8)
Rb4 O13 3.006(9)
Rb4 O17X 3.130(12)
O1 C54 1.417(6)
O1 C55 1.419(5)
O2 C56 1.410(6)
O2 C57 1.420(6)
O3 C58 1.419(6)
O3 C59 1.421(6)
O4 C61 1.417(6)
O4 C60 1.428(6)
O5 C62 1.417(6)
O5 C63 1.421(5)
O6 C64 1.422(5)
O6 C53 1.433(5)
O7 C70 1.418(6)
O7 C71 1.422(6)
O8 C75 1.418(7)
O8 C74 1.445(7)
O9 C65 1.415(7)
O9 C76 1.432(7)
O10 C67 1.420(6)
O10 C66 1.446(6)
O11 C68 1.422(5)
O11 C69 1.425(6)
O12 C73 1.373(7)
O12 C72 1.457(7)
C1 C3 1.358(6)
C1 C9 1.406(5)
C1 C14 1.432(5)
C2 C13 1.387(6)
C2 C3 1.420(6)
C2 C8 1.422(5)
C3 C10 1.412(5)
C4 C8 1.437(6)
C4 C9 1.438(6)
C4 C15 1.450(6)
C5 C6 1.401(6)
C5 C19 1.408(7)
C5 H5 0.9500
C6 C17 1.407(6)
C6 H6 0.9500
C7 C11 1.386(6)
C7 C10 1.464(6)
C7 H7 0.9500
C8 C24 1.450(6)
C9 C16 1.388(6)
C10 C12 1.452(6)
C11 C14 1.454(5)
C11 H11 0.9500
C12 C26 1.409(6)
C12 C13 1.452(6)
C13 C21 1.408(6)
C14 C17 1.453(6)
C15 C18 1.370(6)
C15 H15 0.9500
C16 C20 1.406(6)
C16 C17 1.459(5)
C18 C20 1.457(6)
C18 H18 0.9500
C19 C20 1.397(6)
C19 H19 0.9500
C21 C23 1.396(6)
C21 C25 1.453(6)
C22 C26 1.396(7)
C22 C23 1.409(7)
C22 H22 0.9500
C23 H23 0.9500
C24 C25 1.371(6)
C24 H24 0.9500
C25 H25 0.9500
C26 H26 0.9500
C27 C28 1.375(7)
C27 C31 1.477(6)
C27 H27 0.9500
C28 C32 1.446(7)
C28 H28 0.9500
C29 C36 1.378(8)
C29 C30 1.414(7)
C29 C35 1.431(7)
C30 C33 1.352(7)
C30 C32 1.402(7)
C31 C33 1.422(7)
C31 C40 1.438(7)
C32 C39 1.468(7)
C33 C38 1.408(7)
C34 C35 1.405(9)
C34 C47 1.434(8)
C34 C38 1.468(8)
C35 C51 1.480(9)
C36 C41 1.422(8)
C36 C39 1.455(8)
C37 C42 1.412(10)
C37 C40 1.420(8)
C37 H37 0.9500
C38 C44 1.393(8)
C39 C48 1.403(8)
C40 C44 1.491(8)
C41 C46 1.362(9)
C41 C52 1.435(9)
C42 C45 1.415(12)
C42 H42 0.9500
C43 C47 1.355(10)
C43 C49 1.477(11)
C43 H43 0.9500
C44 C49 1.396(8)
C45 C49 1.390(11)
C45 H45 0.9500
C46 C50 1.392(9)
C46 H46 0.9500
C47 H47 0.9500
C48 C50 1.395(8)
C48 H48 0.9500
C50 H50 0.9500
C51 C52 1.360(9)
C51 H51 0.9500
C52 H52 0.9500
C53 C54 1.494(6)
C53 H53A 0.9900
C53 H53B 0.9900
C54 H54A 0.9900
C54 H54B 0.9900
C55 C56 1.510(7)
C55 H55A 0.9900
C55 H55B 0.9900
C56 H56A 0.9900
C56 H56B 0.9900
C57 C58 1.480(8)
C57 H57A 0.9900
C57 H57B 0.9900
C58 H58A 0.9900
C58 H58B 0.9900
C59 C60 1.482(8)
C59 H59A 0.9900
C59 H59B 0.9900
C60 H60A 0.9900
C60 H60B 0.9900
C61 C62 1.474(7)
C61 H61A 0.9900
C61 H61B 0.9900
C62 H62A 0.9900
C62 H62B 0.9900
C63 C64 1.484(7)
C63 H63A 0.9900
C63 H63B 0.9900
C64 H64A 0.9900
C64 H64B 0.9900
C65 C66 1.509(8)
C65 H65A 0.9900
C65 H65B 0.9900
C66 H66A 0.9900
C66 H66B 0.9900
C67 C68 1.478(8)
C67 H67A 0.9900
C67 H67B 0.9900
C68 H68A 0.9900
C68 H68B 0.9900
C69 C70 1.492(7)
C69 H69A 0.9900
C69 H69B 0.9900
C70 H70A 0.9900
C70 H70B 0.9900
C71 C72 1.444(8)
C71 H71A 0.9900
C71 H71B 0.9900
C72 H72A 0.9900
C72 H72B 0.9900
C73 C74 1.517(10)
C73 H73A 0.9900
C73 H73B 0.9900
C74 H74A 0.9900
C74 H74B 0.9900
C75 C76 1.499(9)
C75 H75A 0.9900
C75 H75B 0.9900
C76 H76A 0.9900
C76 H76B 0.9900
O13 C83 1.409(10)
O13 C81 1.427(9)
O14 C85 1.392(10)
O14 C84 1.410(12)
O15 C87 1.407(14)
O15 C86 1.423(16)
O16 C88 1.395(16)
O16 C89 1.431(17)
O17 C91 1.394(15)
O17 C90 1.440(12)
O18 C82 1.388(12)
O18 C92 1.435(11)
C81 C82 1.506(12)
C81 H81A 0.9900
C81 H81B 0.9900
C82 H82A 0.9900
C82 H82B 0.9900
C83 C84 1.503(13)
C83 H83A 0.9900
C83 H83B 0.9900
C84 H84A 0.9900
C84 H84B 0.9900
C85 C86 1.508(17)
C85 H85A 0.9900
C85 H85B 0.9900
C86 H86A 0.9900
C86 H86B 0.9900
C87 C88 1.54(2)
C87 H87A 0.9900
C87 H87B 0.9900
C88 H88A 0.9900
C88 H88B 0.9900
C89 C90 1.48(2)
C89 H89A 0.9900
C89 H89B 0.9900
C90 H90A 0.9900
C90 H90B 0.9900
C91 C92 1.504(16)
C91 H91A 0.9900
C91 H91B 0.9900
C92 H92A 0.9900
C92 H92B 0.9900
O13X C83X 1.422(14)
O13X C81X 1.429(15)
O14X C85X 1.363(15)
O14X C84X 1.389(18)
O15X C87X 1.374(19)
O15X C86X 1.41(2)
O16X C89X 1.37(2)
O16X C88X 1.404(19)
O17X C91X 1.391(16)
O17X C90X 1.411(14)
O18X C82X 1.381(14)
O18X C92X 1.422(14)
C81X C82X 1.500(16)
C81X H81C 0.9900
C81X H81D 0.9900
C82X H82C 0.9900
C82X H82D 0.9900
C83X C84X 1.486(17)
C83X H83C 0.9900
C83X H83D 0.9900
C84X H84C 0.9900
C84X H84D 0.9900
C85X C86X 1.50(2)
C85X H85C 0.9900
C85X H85D 0.9900
C86X H86C 0.9900
C86X H86D 0.9900
C87X C88X 1.53(3)
C87X H87C 0.9900
C87X H87D 0.9900
C88X H88C 0.9900
C88X H88D 0.9900
C89X C90X 1.48(2)
C89X H89C 0.9900
C89X H89D 0.9900
C90X H90C 0.9900
C90X H90D 0.9900
C91X C92X 1.482(17)
C91X H91C 0.9900
C91X H91D 0.9900
C92X H92C 0.9900
C92X H92D 0.9900
O20 C97 1.399(7)
O20 C100 1.403(6)
C97 C98 1.481(9)
C97 H97A 0.9900
C97 H97B 0.9900
C98 C99 1.522(10)
C98 H98A 0.9900
C98 H98B 0.9900
C99 C100 1.502(8)
C99 H99A 0.9900
C99 H99B 0.9900
C100 H10A 0.9900
C100 H10B 0.9900

loop_
_platon_squeeze_void_nr
_platon_squeeze_void_average_x
_platon_squeeze_void_average_y
_platon_squeeze_void_average_z
_platon_squeeze_void_volume
_platon_squeeze_void_count_electrons
_platon_squeeze_void_content
1 -0.006 0.500 0.500 271 80 ' '
